data_7229437
loop_
_publ_author_name
'Liu, Jian-Qiang'
'Lu, Lu'
'Wu, Jian'
'Li, Baohong'
'SINGH, AMITA'
'Kumar, Abhinav'
'Wang, Jun'
'Batten, Stuart R.'

_publ_section_title
;
 An uncommon 3D 3,3,4,8-c Cd(II) metal-organic framework for highly
 efficient luminescent sensing and organic dye adsorption: experimental
 and theoretical insight
;
_journal_name_full CrystEngComm
_journal_paper_doi 10.1039/C7CE01638G
_journal_year 2017
_chemical_formula_moiety '0.5(C176 H80 Cd10 O64)'
_chemical_formula_sum 'C88 H40 Cd5 O32'
_chemical_formula_weight 2171.20
_space_group_crystal_system monoclinic
_space_group_IT_number 14
_space_group_name_Hall '-P 2ybc'
_space_group_name_H-M_alt 'P 1 21/c 1'
_symmetry_space_group_name_Hall '-P 2ybc'
_symmetry_space_group_name_H-M 'P 1 21/c 1'
_atom_sites_solution_hydrogens geom
_atom_sites_solution_primary dual
_audit_creation_date 2017-08-21
_audit_creation_method
;
Olex2 1.2
(compiled 2017.07.20 svn.r3457 for OlexSys, GUI svn.r5381)
;
_audit_update_record
;
2017-08-23 deposited with the CCDC.
2017-10-30 downloaded from the CCDC.
;
_cell_angle_alpha 90
_cell_angle_beta 101.2350(10)
_cell_angle_gamma 90
_cell_formula_units_Z 2
_cell_length_a 15.3011(10)
_cell_length_b 18.6188(12)
_cell_length_c 27.6436(18)
_cell_measurement_reflns_used 9960
_cell_measurement_temperature 100(2)
_cell_measurement_theta_max 26.395
_cell_measurement_theta_min 2.313
_cell_volume 7724.4(9)
_computing_cell_refinement 'SAINT v8.34A (Bruker, 2013)'
_computing_data_reduction 'SAINT v8.34A (Bruker, 2013)'
_computing_molecular_graphics 'Olex2 (Dolomanov et al., 2009)'
_computing_publication_material 'Olex2 (Dolomanov et al., 2009)'
_computing_structure_refinement 'ShelXL (Sheldrick, 2015)'
_computing_structure_solution 'ShelXT (Sheldrick, 2015)'
_diffrn_ambient_temperature 100.15
_diffrn_measured_fraction_theta_full 0.999
_diffrn_measured_fraction_theta_max 0.978
_diffrn_measurement_device_type 'CCD area detector'
_diffrn_measurement_method 'phi and omega scans'
_diffrn_radiation_monochromator graphite
_diffrn_radiation_type MoK\a
_diffrn_radiation_wavelength 0.71073
_diffrn_reflns_av_R_equivalents 0.0472
_diffrn_reflns_av_unetI/netI 0.0671
_diffrn_reflns_Laue_measured_fraction_full 0.999
_diffrn_reflns_Laue_measured_fraction_max 0.978
_diffrn_reflns_limit_h_max 19
_diffrn_reflns_limit_h_min -19
_diffrn_reflns_limit_k_max 23
_diffrn_reflns_limit_k_min -24
_diffrn_reflns_limit_l_max 17
_diffrn_reflns_limit_l_min -36
_diffrn_reflns_number 46064
_diffrn_reflns_point_group_measured_fraction_full 0.999
_diffrn_reflns_point_group_measured_fraction_max 0.978
_diffrn_reflns_theta_full 25.242
_diffrn_reflns_theta_max 27.598
_diffrn_reflns_theta_min 1.502
_exptl_absorpt_coefficient_mu 0.724
_exptl_absorpt_correction_T_max 0.7456
_exptl_absorpt_correction_T_min 0.6073
_exptl_absorpt_correction_type multi-scan
_exptl_absorpt_process_details
;
SADABS-2014/3 (Bruker,2014/3) was used for absorption correction.
wR2(int) was 0.0794 before and 0.0445 after correction.
The Ratio of minimum to maximum transmission is 0.8145.
The \l/2 correction factor is 0.00150.
;
_exptl_crystal_colour colorless
_exptl_crystal_density_diffrn 0.933
_exptl_crystal_description block
_exptl_crystal_F_000 2128
_exptl_crystal_size_max 0.17
_exptl_crystal_size_mid 0.14
_exptl_crystal_size_min 0.11
_refine_diff_density_max 2.165
_refine_diff_density_min -0.922
_refine_diff_density_rms 0.148
_refine_ls_extinction_method none
_refine_ls_goodness_of_fit_ref 1.083
_refine_ls_hydrogen_treatment constr
_refine_ls_matrix_type full
_refine_ls_number_parameters 565
_refine_ls_number_reflns 17521
_refine_ls_number_restraints 24
_refine_ls_restrained_S_all 1.085
_refine_ls_R_factor_all 0.0991
_refine_ls_R_factor_gt 0.0727
_refine_ls_shift/su_max 0.000
_refine_ls_shift/su_mean 0.000
_refine_ls_structure_factor_coef Fsqd
_refine_ls_weighting_details 'w=1/[\s^2^(Fo^2^)+(0.1262P)^2^+23.8780P] where P=(Fo^2^+2Fc^2^)/3'
_refine_ls_weighting_scheme calc
_refine_ls_wR_factor_gt 0.2264
_refine_ls_wR_factor_ref 0.2449
_reflns_Friedel_coverage 0.000
_reflns_number_gt 11564
_reflns_number_total 17521
_reflns_threshold_expression 'I > 2\s(I)'
_cod_data_source_file c7ce01638g2.cif
_cod_data_source_block 2
_cod_database_code 7229437
_shelx_shelxl_version_number 2017/1
_shelx_space_group_comment
;
The symmetry employed for this shelxl refinement is uniquely defined
by the following loop, which should always be used as a source of
symmetry information in preference to the above space-group names.
They are only intended as comments.
;
_shelx_estimated_absorpt_t_max 0.925
_shelx_estimated_absorpt_t_min 0.887
_olex2_refinement_description
;
1. Fixed Uiso
 At 1.2 times of:
  All C(H) groups
2. Rigid bond restraints
 C24, C43, O12, O11
 with sigma for 1-2 distances of 0.01 and sigma for 1-3 distances of 0.01
3. Uiso/Uaniso restraints and constraints
C24 \\sim C43 \\sim O12 \\sim O11: within 2A with sigma of 0.004 and sigma for
terminal atoms of 0.008
4.a Aromatic/amide H refined with riding coordinates:
 C40(H40), C36(H36), C16(H16), C3(H3), C1(H1), C5(H5), C38(H38), C14(H14),
 C33(H33), C27(H27), C18(H18), C34(H34), C31(H31), C23(H23), C12(H12), C11(H11),
  C30(H30), C25(H25), C9(H9), C8(H8)
;
_olex2_submission_special_instructions 'No special instructions were received'

loop_
_space_group_symop_operation_xyz
'x, y, z'
'-x, y+1/2, -z+1/2'
'-x, -y, -z'
'x, -y-1/2, z-1/2'

loop_
_atom_site_label
_atom_site_type_symbol
_atom_site_fract_x
_atom_site_fract_y
_atom_site_fract_z
_atom_site_U_iso_or_equiv
_atom_site_adp_type
_atom_site_occupancy
_atom_site_site_symmetry_order
_atom_site_calc_flag
_atom_site_refinement_flags_posn
_atom_site_refinement_flags_adp
_atom_site_refinement_flags_occupancy
Cd01 Cd 0.000000 0.000000 0.000000 0.02611(16) Uani 1 2 d S T P
Cd02 Cd 0.16329(3) -0.05863(2) 0.10411(2) 0.03374(15) Uani 1 1 d . . .
Cd03 Cd 0.90692(3) 0.46760(3) 0.05503(2) 0.04231(17) Uani 1 1 d . . .
O16 O -0.0116(3) 0.0749(2) -0.06740(17) 0.0282(9) Uani 1 1 d . . .
O1 O 0.0483(3) 0.0912(2) 0.05059(19) 0.0380(11) Uani 1 1 d . . .
O4 O 0.0557(3) 0.4277(2) 0.0729(2) 0.0485(14) Uani 1 1 d . . .
O10 O 0.8576(3) 0.0257(3) 0.0096(2) 0.0447(13) Uani 1 1 d . . .
O14 O 0.0356(3) 0.4147(3) -0.0575(2) 0.0448(13) Uani 1 1 d . . .
O15 O -0.0912(3) 0.1728(2) -0.0905(2) 0.0477(14) Uani 1 1 d . . .
O2 O 0.1746(3) 0.0585(3) 0.1000(2) 0.0485(13) Uani 1 1 d . . .
O3 O -0.0462(3) 0.3445(2) 0.0524(2) 0.0500(14) Uani 1 1 d . . .
O8 O 0.7835(3) 0.4126(3) 0.0795(2) 0.0456(12) Uani 1 1 d . . .
O6 O 0.8559(4) 0.4419(3) 0.3130(2) 0.0553(15) Uani 1 1 d . . .
O5 O 0.7263(3) 0.4082(3) 0.3297(2) 0.0524(14) Uani 1 1 d . . .
O9 O 0.7535(4) 0.0776(3) -0.0481(2) 0.0581(15) Uani 1 1 d . . .
O7 O 0.8879(4) 0.4584(3) 0.1375(2) 0.0570(15) Uani 1 1 d . . .
O13 O 0.1797(4) 0.4275(3) -0.0353(3) 0.0577(16) Uani 1 1 d . . .
C40 C 0.1447(4) 0.1605(4) -0.0403(3) 0.0360(15) Uani 1 1 d . . .
H40 H 0.151654 0.109798 -0.038758 0.043 Uiso 1 1 calc R . .
C41 C -0.0185(4) 0.1442(3) -0.0711(3) 0.0349(15) Uani 1 1 d . . .
C21 C 0.1206(4) 0.1028(3) 0.0790(3) 0.0322(15) Uani 1 1 d . . .
C36 C 0.2065(4) 0.2778(3) -0.0293(3) 0.0439(19) Uani 1 1 d . . .
H36 H 0.256260 0.308779 -0.020075 0.053 Uiso 1 1 calc R . .
C15 C 0.7417(5) 0.4026(4) 0.2446(3) 0.049(2) Uani 1 1 d . . .
C22 C 0.0355(4) 0.3647(4) 0.0672(3) 0.0373(16) Uani 1 1 d . . .
C16 C 0.7936(5) 0.4206(4) 0.2114(3) 0.0485(19) Uani 1 1 d . . .
H16 H 0.851042 0.441109 0.221972 0.058 Uiso 1 1 calc R . .
C3 C 0.2314(4) 0.2029(3) 0.1066(3) 0.0340(15) Uani 1 1 d . . .
H3 H 0.274822 0.166541 0.116195 0.041 Uiso 1 1 calc R . .
C2 C 0.1450(4) 0.1819(3) 0.0862(3) 0.0338(15) Uani 1 1 d . . .
C35 C 0.2199(5) 0.2050(4) -0.0269(3) 0.0411(17) Uani 1 1 d . . .
C6 C 0.1031(4) 0.3068(3) 0.0801(3) 0.0345(15) Uani 1 1 d . . .
C1 C 0.0804(4) 0.2355(3) 0.0730(3) 0.0332(15) Uani 1 1 d . . .
H1 H 0.020746 0.222546 0.059052 0.040 Uiso 1 1 calc R . .
C28 C 0.7203(4) 0.0550(4) 0.0302(3) 0.0418(18) Uani 1 1 d . . .
C4 C 0.2573(4) 0.2729(3) 0.1135(3) 0.0384(16) Uani 1 1 d . . .
C5 C 0.1893(4) 0.3254(3) 0.0989(3) 0.0380(16) Uani 1 1 d . . .
H5 H 0.204491 0.374821 0.102477 0.046 Uiso 1 1 calc R . .
C20 C 0.7773(5) 0.4176(4) 0.3011(3) 0.0476(19) Uani 1 1 d . . .
C7 C 0.3516(5) 0.2948(4) 0.1320(3) 0.0441(18) Uani 1 1 d . . .
C44 C 0.7833(4) 0.0520(3) -0.0053(3) 0.0380(16) Uani 1 1 d . . .
C38 C 0.0489(4) 0.2634(3) -0.0586(3) 0.0335(15) Uani 1 1 d . . .
H38 H -0.008626 0.283346 -0.069905 0.040 Uiso 1 1 calc R . .
C14 C 0.6576(5) 0.3760(5) 0.2307(3) 0.0492(19) Uani 1 1 d . . .
H14 H 0.623383 0.364095 0.254759 0.059 Uiso 1 1 calc R . .
C37 C 0.1220(4) 0.3081(3) -0.0449(3) 0.0367(17) Uani 1 1 d . . .
C39 C 0.0600(4) 0.1901(3) -0.0557(3) 0.0295(14) Uani 1 1 d . . .
C42 C 0.1120(5) 0.3872(3) -0.0452(3) 0.0395(17) Uani 1 1 d . . .
C33 C 0.3221(5) 0.1132(4) 0.0193(3) 0.0444(18) Uani 1 1 d . . .
H33 H 0.271368 0.089647 0.026915 0.053 Uiso 1 1 calc R . .
C27 C 0.6346(4) 0.0863(4) 0.0153(3) 0.0373(16) Uani 1 1 d . . .
H27 H 0.619606 0.107144 -0.016602 0.045 Uiso 1 1 calc R . .
C32 C 0.3109(5) 0.1747(3) -0.0089(3) 0.0405(17) Uani 1 1 d . . .
C18 C 0.6761(5) 0.3798(5) 0.1469(3) 0.051(2) Uani 1 1 d . . .
H18 H 0.654457 0.369177 0.113070 0.061 Uiso 1 1 calc R . .
C13 C 0.6225(5) 0.3664(4) 0.1809(3) 0.0477(19) Uani 1 1 d . . .
C10 C 0.5282(5) 0.3389(5) 0.1642(3) 0.051(2) Uani 1 1 d . . .
C19 C 0.8141(5) 0.4280(4) 0.1238(3) 0.0444(18) Uani 1 1 d . . .
C17 C 0.7597(6) 0.4081(4) 0.1613(3) 0.052(2) Uani 1 1 d . . .
C26 C 0.5746(5) 0.0877(4) 0.0440(3) 0.0468(19) Uani 1 1 d . . .
C34 C 0.4080(5) 0.0846(4) 0.0372(3) 0.0458(18) Uani 1 1 d . . .
H34 H 0.413763 0.041481 0.055891 0.055 Uiso 1 1 calc R . .
C29 C 0.4842(4) 0.1182(4) 0.0280(3) 0.047(2) Uani 1 1 d . . .
C31 C 0.3866(4) 0.2098(4) -0.0193(4) 0.053(2) Uani 1 1 d . . .
H31 H 0.379249 0.251661 -0.039276 0.064 Uiso 1 1 calc R . .
C23 C 0.7409(6) 0.0281(5) 0.0756(4) 0.066(3) Uani 1 1 d . . .
H23 H 0.796920 0.005317 0.085928 0.079 Uiso 1 1 calc R . .
C12 C 0.4172(5) 0.2630(5) 0.1163(4) 0.062(3) Uani 1 1 d . . .
H12 H 0.403651 0.225104 0.093082 0.075 Uiso 1 1 calc R . .
C11 C 0.5048(6) 0.2823(6) 0.1322(4) 0.073(3) Uani 1 1 d . . .
H11 H 0.550155 0.256033 0.120896 0.088 Uiso 1 1 calc R . .
C30 C 0.4725(5) 0.1840(5) -0.0006(4) 0.070(3) Uani 1 1 d . . .
H30 H 0.522998 0.209557 -0.006686 0.085 Uiso 1 1 calc R . .
C25 C 0.5967(6) 0.0615(6) 0.0944(4) 0.078(3) Uani 1 1 d . . .
H25 H 0.556428 0.063561 0.116509 0.093 Uiso 1 1 calc R . .
C9 C 0.4631(7) 0.3652(7) 0.1865(5) 0.100(5) Uani 1 1 d . . .
H9 H 0.479652 0.395759 0.214294 0.120 Uiso 1 1 calc R . .
C8 C 0.3700(7) 0.3487(8) 0.1696(5) 0.111(5) Uani 1 1 d . . .
H8 H 0.324157 0.371882 0.182470 0.133 Uiso 1 1 calc R . .
O12 O 0.6526(7) -0.0043(8) 0.1855(4) 0.147(3) Uani 1 1 d . U .
C24 C 0.6840(9) 0.0324(11) 0.1075(5) 0.126(3) Uani 1 1 d . U .
O11 O 0.7768(7) -0.0335(8) 0.1687(4) 0.155(4) Uani 1 1 d . U .
C43 C 0.7060(10) -0.0053(11) 0.1561(6) 0.136(3) Uani 1 1 d . U .

loop_
_atom_site_aniso_label
_atom_site_aniso_U_11
_atom_site_aniso_U_22
_atom_site_aniso_U_33
_atom_site_aniso_U_23
_atom_site_aniso_U_13
_atom_site_aniso_U_12
Cd01 0.0156(3) 0.0184(3) 0.0404(4) 0.0002(3) -0.0045(2) 0.0032(2)
Cd02 0.0231(2) 0.0269(2) 0.0462(3) 0.0037(2) -0.0055(2) 0.00475(17)
Cd03 0.0329(3) 0.0252(3) 0.0705(4) 0.0038(2) 0.0141(3) 0.00139(19)
O16 0.029(2) 0.0124(18) 0.042(3) 0.0028(17) 0.0014(19) 0.0019(15)
O1 0.023(2) 0.030(2) 0.057(3) -0.009(2) -0.001(2) 0.0021(18)
O4 0.042(3) 0.016(2) 0.086(4) 0.005(2) 0.008(3) 0.0045(19)
O10 0.017(2) 0.040(3) 0.075(4) -0.007(3) 0.002(2) 0.0094(19)
O14 0.033(2) 0.030(2) 0.073(4) -0.002(2) 0.014(2) 0.001(2)
O15 0.028(2) 0.024(2) 0.084(4) 0.004(2) -0.008(2) 0.0051(19)
O2 0.038(3) 0.042(3) 0.060(4) 0.007(3) -0.007(3) 0.001(2)
O3 0.028(2) 0.026(2) 0.095(4) 0.007(3) 0.009(3) 0.0005(19)
O8 0.044(3) 0.046(3) 0.049(3) 0.001(3) 0.014(3) 0.001(2)
O6 0.041(3) 0.073(4) 0.048(3) -0.011(3) 0.000(3) -0.026(3)
O5 0.041(3) 0.073(4) 0.040(3) -0.011(3) 0.002(2) -0.023(3)
O9 0.043(3) 0.062(4) 0.072(4) 0.005(3) 0.017(3) 0.018(3)
O7 0.048(3) 0.053(3) 0.071(4) 0.003(3) 0.015(3) -0.010(3)
O13 0.039(3) 0.033(3) 0.101(5) 0.005(3) 0.013(3) -0.008(2)
C40 0.033(3) 0.027(3) 0.049(4) -0.003(3) 0.009(3) 0.006(3)
C41 0.036(3) 0.025(3) 0.041(4) -0.006(3) -0.001(3) -0.002(3)
C21 0.016(3) 0.032(3) 0.050(4) -0.011(3) 0.010(3) -0.010(2)
C36 0.025(3) 0.023(3) 0.082(6) 0.013(3) 0.004(3) 0.001(3)
C15 0.043(4) 0.042(4) 0.053(5) -0.008(4) -0.012(4) -0.009(3)
C22 0.025(3) 0.032(3) 0.054(5) 0.000(3) 0.008(3) 0.002(3)
C16 0.035(4) 0.051(5) 0.057(5) -0.002(4) 0.003(4) -0.011(3)
C3 0.026(3) 0.031(3) 0.041(4) -0.008(3) -0.002(3) 0.001(3)
C2 0.025(3) 0.032(3) 0.040(4) 0.000(3) -0.005(3) 0.001(3)
C35 0.034(4) 0.031(3) 0.062(5) -0.008(3) 0.019(3) -0.001(3)
C6 0.028(3) 0.026(3) 0.048(4) -0.003(3) 0.004(3) 0.000(3)
C1 0.026(3) 0.028(3) 0.042(4) 0.006(3) -0.001(3) -0.004(2)
C28 0.023(3) 0.041(4) 0.059(5) -0.008(4) 0.001(3) 0.006(3)
C4 0.031(3) 0.025(3) 0.058(5) -0.003(3) 0.007(3) -0.002(3)
C5 0.034(3) 0.019(3) 0.059(5) -0.007(3) 0.005(3) -0.009(3)
C20 0.048(4) 0.038(4) 0.051(5) 0.006(4) -0.006(4) -0.002(3)
C7 0.034(4) 0.036(4) 0.056(5) -0.013(3) -0.007(3) -0.007(3)
C44 0.027(3) 0.026(3) 0.060(5) -0.003(3) 0.007(3) 0.002(3)
C38 0.027(3) 0.021(3) 0.050(4) 0.000(3) 0.000(3) 0.003(2)
C14 0.039(4) 0.060(5) 0.046(5) -0.007(4) 0.000(3) -0.009(4)
C37 0.023(3) 0.018(3) 0.071(5) 0.001(3) 0.015(3) -0.002(2)
C39 0.023(3) 0.017(3) 0.047(4) -0.002(3) 0.004(3) 0.002(2)
C42 0.041(4) 0.020(3) 0.063(5) 0.008(3) 0.022(3) 0.010(3)
C33 0.034(4) 0.034(4) 0.065(5) -0.015(4) 0.009(3) -0.001(3)
C27 0.023(3) 0.034(3) 0.054(5) -0.006(3) 0.004(3) 0.002(3)
C32 0.039(4) 0.019(3) 0.066(5) -0.003(3) 0.016(4) 0.002(3)
C18 0.042(4) 0.064(5) 0.044(5) -0.007(4) 0.004(4) -0.019(4)
C13 0.037(4) 0.046(4) 0.056(5) -0.015(4) -0.001(4) -0.012(3)
C10 0.037(4) 0.067(5) 0.045(5) -0.013(4) -0.003(3) -0.015(4)
C19 0.043(4) 0.032(4) 0.061(5) 0.002(3) 0.016(4) -0.006(3)
C17 0.057(5) 0.046(4) 0.055(5) 0.004(4) 0.015(4) 0.000(4)
C26 0.028(3) 0.047(4) 0.064(5) -0.007(4) 0.005(3) 0.004(3)
C34 0.032(4) 0.044(4) 0.057(5) -0.001(4) -0.003(3) 0.005(3)
C29 0.019(3) 0.042(4) 0.081(6) -0.004(4) 0.010(3) 0.006(3)
C31 0.024(3) 0.047(4) 0.088(7) 0.017(4) 0.009(4) 0.011(3)
C23 0.039(4) 0.072(6) 0.084(7) 0.007(5) 0.004(5) 0.010(4)
C12 0.039(4) 0.063(5) 0.081(7) -0.041(5) 0.001(4) -0.016(4)
C11 0.043(5) 0.083(7) 0.091(8) -0.030(6) 0.006(5) -0.011(5)
C30 0.026(4) 0.060(6) 0.124(9) 0.013(6) 0.014(5) 0.009(4)
C25 0.032(4) 0.110(9) 0.091(8) 0.012(7) 0.012(5) 0.012(5)
C9 0.060(6) 0.144(11) 0.097(9) -0.076(8) 0.017(6) -0.042(7)
C8 0.050(6) 0.138(12) 0.150(12) -0.085(10) 0.032(7) -0.024(7)
O12 0.091(5) 0.240(9) 0.114(6) 0.057(7) 0.031(5) 0.010(6)
C24 0.069(5) 0.220(9) 0.090(6) 0.043(6) 0.020(5) 0.053(6)
O11 0.112(6) 0.243(10) 0.108(6) 0.056(6) 0.016(5) 0.073(6)
C43 0.083(5) 0.228(9) 0.097(6) 0.045(6) 0.021(4) 0.046(5)

loop_
_atom_type_symbol
_atom_type_description
_atom_type_scat_dispersion_real
_atom_type_scat_dispersion_imag
_atom_type_scat_source
C C 0.0033 0.0016 'International Tables Vol C Tables 4.2.6.8 and 6.1.1.4'
H H 0.0000 0.0000 'International Tables Vol C Tables 4.2.6.8 and 6.1.1.4'
Cd Cd -0.8075 1.2024 'International Tables Vol C Tables 4.2.6.8 and 6.1.1.4'
O O 0.0106 0.0060 'International Tables Vol C Tables 4.2.6.8 and 6.1.1.4'

loop_
_geom_angle_atom_site_label_1
_geom_angle_atom_site_label_2
_geom_angle_atom_site_label_3
_geom_angle
_geom_angle_site_symmetry_1
_geom_angle_site_symmetry_3
O16 Cd01 O16 180.0 3 .
O1 Cd01 O16 90.58(17) . .
O1 Cd01 O16 89.42(17) 3 .
O1 Cd01 O16 89.42(17) . 3
O1 Cd01 O16 90.58(17) 3 3
O1 Cd01 O1 180.0 . 3
O1 Cd01 O10 88.53(17) . 1_455
O1 Cd01 O10 88.53(17) 3 3_655
O1 Cd01 O10 91.47(17) 3 1_455
O1 Cd01 O10 91.47(17) . 3_655
O10 Cd01 O16 92.44(17) 1_455 .
O10 Cd01 O16 87.56(17) 1_455 3
O10 Cd01 O16 92.44(17) 3_655 3
O10 Cd01 O16 87.56(17) 3_655 .
O10 Cd01 O10 180.0(3) 3_655 1_455
O16 Cd02 O15 55.56(14) 3 3
O16 Cd02 O6 96.84(17) 3 2_645
O16 Cd02 C41 28.28(16) 3 3
O16 Cd02 C20 121.6(2) 3 2_645
O15 Cd02 C41 27.28(17) 3 3
O15 Cd02 C20 93.8(2) 3 2_645
O2 Cd02 O16 100.71(16) . 3
O2 Cd02 O15 156.21(17) . 3
O2 Cd02 O6 94.1(2) . 2_645
O2 Cd02 O5 104.6(2) . 2_645
O2 Cd02 O9 93.5(2) . 3_655
O2 Cd02 C41 128.96(19) . 3
O2 Cd02 C20 101.7(2) . 2_645
O6 Cd02 O15 90.9(2) 2_645 3
O6 Cd02 C41 94.6(2) 2_645 3
O6 Cd02 C20 28.7(2) 2_645 2_645
O5 Cd02 O16 143.88(18) 2_645 3
O5 Cd02 O15 97.5(2) 2_645 3
O5 Cd02 O6 56.36(18) 2_645 2_645
O5 Cd02 C41 121.7(2) 2_645 3
O5 Cd02 C20 27.7(2) 2_645 2_645
O9 Cd02 O16 109.2(2) 3_655 3
O9 Cd02 O15 93.3(2) 3_655 3
O9 Cd02 O6 150.9(2) 3_655 2_645
O9 Cd02 O5 94.6(2) 3_655 2_645
O9 Cd02 C41 102.2(2) 3_655 3
O9 Cd02 C20 122.2(2) 3_655 2_645
C20 Cd02 C41 109.5(2) 2_645 3
O4 Cd03 O14 87.01(16) 1_655 3_665
O4 Cd03 O3 54.81(16) 1_655 1_655
O4 Cd03 O8 126.74(18) 1_655 .
O4 Cd03 O7 94.1(2) 1_655 .
O4 Cd03 O13 141.73(16) 1_655 3_665
O4 Cd03 C22 26.48(18) 1_655 1_655
O4 Cd03 C42 114.44(18) 1_655 3_665
O4 Cd03 C19 112.8(2) 1_655 .
O14 Cd03 O3 140.76(16) 3_665 1_655
O14 Cd03 O8 135.19(17) 3_665 .
O14 Cd03 O7 98.9(2) 3_665 .
O14 Cd03 O13 55.06(17) 3_665 3_665
O14 Cd03 C22 113.27(18) 3_665 1_655
O14 Cd03 C42 27.49(18) 3_665 3_665
O14 Cd03 C19 118.7(2) 3_665 .
O3 Cd03 C22 28.37(18) 1_655 1_655
O3 Cd03 C42 165.35(19) 1_655 3_665
O3 Cd03 C19 87.8(2) 1_655 .
O8 Cd03 O3 81.71(17) . 1_655
O8 Cd03 O13 88.89(18) . 3_665
O8 Cd03 C22 105.00(19) . 1_655
O8 Cd03 C42 112.52(19) . 3_665
O8 Cd03 C19 27.8(2) . .
O7 Cd03 O3 93.1(2) . 1_655
O7 Cd03 O8 55.63(19) . .
O7 Cd03 O13 96.6(2) . 3_665
O7 Cd03 C22 92.9(2) . 1_655
O7 Cd03 C42 97.9(2) . 3_665
O7 Cd03 C19 27.8(2) . .
O13 Cd03 O3 159.5(2) 3_665 1_655
O13 Cd03 C22 166.0(2) 3_665 1_655
O13 Cd03 C42 27.59(19) 3_665 3_665
O13 Cd03 C19 92.3(2) 3_665 .
C22 Cd03 C42 140.5(2) 1_655 3_665
C19 Cd03 C22 100.8(2) . 1_655
C19 Cd03 C42 106.4(2) . 3_665
Cd01 O16 Cd02 100.59(15) . 3
C41 O16 Cd01 131.1(4) . .
C41 O16 Cd02 92.0(4) . 3
C21 O1 Cd01 132.2(4) . .
C22 O4 Cd03 93.8(4) . 1_455
C44 O10 Cd01 151.3(5) . 1_655
C42 O14 Cd03 92.8(4) . 3_665
C41 O15 Cd02 92.0(4) . 3
C21 O2 Cd02 129.7(4) . .
C22 O3 Cd03 89.4(4) . 1_455
C19 O8 Cd03 90.8(4) . .
C20 O6 Cd02 87.7(5) . 2_655
C20 O5 Cd02 90.8(4) . 2_655
C44 O9 Cd02 115.9(4) . 3_655
C19 O7 Cd03 90.8(5) . .
C42 O13 Cd03 92.4(4) . 3_665
C35 C40 H40 119.6 . .
C39 C40 H40 119.6 . .
C39 C40 C35 120.7(6) . .
O16 C41 Cd02 59.7(3) . 3
O16 C41 C39 120.4(6) . .
O15 C41 Cd02 60.7(3) . 3
O15 C41 O16 120.4(6) . .
O15 C41 C39 119.0(6) . .
C39 C41 Cd02 177.4(5) . 3
O1 C21 C2 114.6(6) . .
O2 C21 O1 128.0(6) . .
O2 C21 C2 117.4(5) . .
C35 C36 H36 118.8 . .
C35 C36 C37 122.3(6) . .
C37 C36 H36 118.8 . .
C16 C15 C20 119.2(7) . .
C14 C15 C16 122.6(8) . .
C14 C15 C20 118.0(8) . .
O4 C22 Cd03 59.7(4) . 1_455
O4 C22 O3 121.8(6) . .
O4 C22 C6 121.3(6) . .
O3 C22 Cd03 62.2(3) . 1_455
O3 C22 C6 116.8(6) . .
C6 C22 Cd03 172.9(5) . 1_455
C15 C16 H16 120.9 . .
C15 C16 C17 118.1(7) . .
C17 C16 H16 120.9 . .
C2 C3 H3 118.2 . .
C4 C3 H3 118.2 . .
C4 C3 C2 123.7(6) . .
C3 C2 C21 121.1(6) . .
C3 C2 C1 118.2(6) . .
C1 C2 C21 120.7(5) . .
C40 C35 C32 121.7(6) . .
C36 C35 C40 117.5(6) . .
C36 C35 C32 120.7(6) . .
C1 C6 C22 121.3(6) . .
C5 C6 C22 118.9(6) . .
C5 C6 C1 119.8(6) . .
C2 C1 H1 119.9 . .
C6 C1 C2 120.2(6) . .
C6 C1 H1 119.9 . .
C27 C28 C44 120.0(7) . .
C23 C28 C44 122.5(7) . .
C23 C28 C27 117.5(8) . .
C3 C4 C5 116.0(6) . .
C3 C4 C7 123.1(6) . .
C5 C4 C7 120.9(6) . .
C6 C5 C4 122.1(6) . .
C6 C5 H5 118.9 . .
C4 C5 H5 118.9 . .
O6 C20 Cd02 63.6(4) . 2_655
O6 C20 C15 116.6(8) . .
O5 C20 Cd02 61.5(4) . 2_655
O5 C20 O6 125.0(8) . .
O5 C20 C15 118.2(7) . .
C15 C20 Cd02 179.5(6) . 2_655
C12 C7 C4 121.1(7) . .
C12 C7 C8 120.1(7) . .
C8 C7 C4 118.7(7) . .
O10 C44 O9 127.0(7) . .
O10 C44 C28 117.4(7) . .
O9 C44 C28 115.5(6) . .
C37 C38 H38 120.2 . .
C39 C38 H38 120.2 . .
C39 C38 C37 119.7(6) . .
C15 C14 H14 120.4 . .
C15 C14 C13 119.3(8) . .
C13 C14 H14 120.4 . .
C36 C37 C42 119.4(6) . .
C38 C37 C36 119.3(6) . .
C38 C37 C42 121.2(6) . .
C40 C39 C41 121.2(5) . .
C38 C39 C40 120.4(6) . .
C38 C39 C41 118.4(5) . .
O14 C42 Cd03 59.7(3) . 3_665
O14 C42 C37 119.6(6) . .
O13 C42 Cd03 60.0(3) . 3_665
O13 C42 O14 119.6(6) . .
O13 C42 C37 120.7(6) . .
C37 C42 Cd03 174.5(6) . 3_665
C32 C33 H33 119.5 . .
C32 C33 C34 121.0(7) . .
C34 C33 H33 119.5 . .
C28 C27 H27 118.5 . .
C26 C27 C28 122.9(8) . .
C26 C27 H27 118.5 . .
C33 C32 C35 120.5(6) . .
C33 C32 C31 119.0(7) . .
C31 C32 C35 120.5(6) . .
C13 C18 H18 119.5 . .
C17 C18 H18 119.5 . .
C17 C18 C13 121.0(8) . .
C14 C13 C10 120.5(7) . .
C18 C13 C14 119.0(7) . .
C18 C13 C10 120.5(7) . .
C11 C10 C13 124.6(8) . .
C9 C10 C13 118.4(7) . .
C9 C10 C11 116.5(8) . .
O8 C19 Cd03 61.4(4) . .
O8 C19 O7 122.7(7) . .
O8 C19 C17 117.9(7) . .
O7 C19 Cd03 61.4(4) . .
O7 C19 C17 119.5(8) . .
C17 C19 Cd03 177.7(6) . .
C16 C17 C19 119.7(7) . .
C18 C17 C16 119.8(8) . .
C18 C17 C19 120.5(8) . .
C27 C26 C29 123.0(8) . .
C27 C26 C25 120.6(7) . .
C25 C26 C29 116.4(7) . .
C33 C34 H34 119.3 . .
C29 C34 C33 121.5(7) . .
C29 C34 H34 119.3 . .
C34 C29 C26 122.7(7) . .
C34 C29 C30 117.5(6) . .
C30 C29 C26 119.7(7) . .
C32 C31 H31 119.4 . .
C32 C31 C30 121.1(8) . .
C30 C31 H31 119.4 . .
C28 C23 H23 119.0 . .
C24 C23 C28 121.9(9) . .
C24 C23 H23 119.0 . .
C7 C12 H12 118.7 . .
C7 C12 C11 122.7(8) . .
C11 C12 H12 118.7 . .
C10 C11 H11 119.3 . .
C12 C11 C10 121.3(9) . .
C12 C11 H11 119.3 . .
C29 C30 H30 120.1 . .
C31 C30 C29 119.8(7) . .
C31 C30 H30 120.1 . .
C26 C25 H25 123.0 . .
C26 C25 C24 113.9(10) . .
C24 C25 H25 123.0 . .
C10 C9 H9 118.7 . .
C10 C9 C8 122.6(9) . .
C8 C9 H9 118.7 . .
C7 C8 C9 115.2(9) . .
C7 C8 H8 122.4 . .
C9 C8 H8 122.4 . .
C23 C24 C25 123.0(12) . .
C23 C24 C43 119.8(12) . .
C25 C24 C43 116.5(12) . .
O12 C43 C24 120.8(13) . .
O11 C43 O12 118.8(15) . .
O11 C43 C24 120.3(14) . .

loop_
_geom_bond_atom_site_label_1
_geom_bond_atom_site_label_2
_geom_bond_distance
_geom_bond_site_symmetry_2
Cd01 O16 2.306(4) .
Cd01 O16 2.306(4) 3
Cd01 O1 2.232(4) .
Cd01 O1 2.232(4) 3
Cd01 O10 2.297(4) 3_655
Cd01 O10 2.297(4) 1_455
Cd02 O16 2.365(4) 3
Cd02 O15 2.390(5) 3
Cd02 O2 2.193(5) .
Cd02 O6 2.366(6) 2_645
Cd02 O5 2.320(5) 2_645
Cd02 O9 2.218(6) 3_655
Cd02 C41 2.738(6) 3
Cd02 C20 2.638(8) 2_645
Cd03 O4 2.353(5) 1_655
Cd03 O14 2.358(5) 3_665
Cd03 O3 2.407(5) 1_655
Cd03 O8 2.360(5) .
Cd03 O7 2.360(6) .
Cd03 O13 2.363(5) 3_665
Cd03 C22 2.720(6) 1_655
Cd03 C42 2.727(6) 3_665
Cd03 C19 2.689(8) .
O16 C41 1.298(7) .
O1 C21 1.244(7) .
O4 C22 1.215(8) .
O10 C44 1.232(8) .
O14 C42 1.260(8) .
O15 C41 1.256(8) .
O2 C21 1.230(8) .
O3 C22 1.292(8) .
O8 C19 1.256(10) .
O6 C20 1.268(9) .
O5 C20 1.226(10) .
O9 C44 1.273(10) .
O7 C19 1.255(9) .
O13 C42 1.264(9) .
C40 H40 0.9500 .
C40 C35 1.407(9) .
C40 C39 1.396(8) .
C41 C39 1.467(8) .
C21 C2 1.523(9) .
C36 H36 0.9500 .
C36 C35 1.371(9) .
C36 C37 1.398(9) .
C15 C16 1.368(12) .
C15 C20 1.575(11) .
C15 C14 1.363(10) .
C22 C6 1.488(9) .
C16 H16 0.9500 .
C16 C17 1.400(12) .
C3 H3 0.9500 .
C3 C2 1.387(8) .
C3 C4 1.364(9) .
C2 C1 1.402(9) .
C35 C32 1.495(10) .
C6 C1 1.377(9) .
C6 C5 1.364(9) .
C1 H1 0.9500 .
C28 C44 1.505(11) .
C28 C27 1.421(9) .
C28 C23 1.331(13) .
C4 C5 1.428(9) .
C4 C7 1.491(9) .
C5 H5 0.9500 .
C7 C12 1.309(11) .
C7 C8 1.433(13) .
C38 H38 0.9500 .
C38 C37 1.387(9) .
C38 C39 1.377(8) .
C14 H14 0.9500 .
C14 C13 1.386(11) .
C37 C42 1.480(8) .
C33 H33 0.9500 .
C33 C32 1.377(10) .
C33 C34 1.416(10) .
C27 H27 0.9500 .
C27 C26 1.325(10) .
C32 C31 1.407(10) .
C18 H18 0.9500 .
C18 C13 1.386(11) .
C18 C17 1.369(11) .
C13 C10 1.517(10) .
C10 C11 1.376(12) .
C10 C9 1.361(13) .
C19 C17 1.495(11) .
C26 C29 1.481(9) .
C26 C25 1.452(14) .
C34 H34 0.9500 .
C34 C29 1.389(10) .
C29 C30 1.450(12) .
C31 H31 0.9500 .
C31 C30 1.400(10) .
C23 H23 0.9500 .
C23 C24 1.358(16) .
C12 H12 0.9500 .
C12 C11 1.375(11) .
C11 H11 0.9500 .
C30 H30 0.9500 .
C25 H25 0.9500 .
C25 C24 1.422(15) .
C9 H9 0.9500 .
C9 C8 1.444(13) .
C8 H8 0.9500 .
O12 C43 1.262(16) .
C24 C43 1.49(2) .
O11 C43 1.192(16) .

loop_
_smtbx_masks_void_nr
_smtbx_masks_void_average_x
_smtbx_masks_void_average_y
_smtbx_masks_void_average_z
_smtbx_masks_void_volume
_smtbx_masks_void_count_electrons
1 -0.460 -0.669 -0.273 4602.1 1486.3
